data_7059884
loop_
_publ_author_name
'Mou, Hai-chen'
'Ying, Jun'
'Tian, Ai-xiang'
'Cui, Hong-tao'
'Wang, Xiu-li'

_publ_section_title
;
 Four Keggin-based compounds constructed by a series of pyridine
 derivatives: synthesis, and electrochemical, photocatalytic and
 fluorescence sensing properties
;
_journal_issue 35
_journal_name_full 'New Journal of Chemistry'
_journal_page_first 15122
_journal_page_last 15130
_journal_paper_doi 10.1039/D0NJ00103A
_journal_volume 44
_journal_year 2020
_chemical_formula_moiety 'O40 P W12, C26 H20 Ag N8, 2(H2 O)'
_chemical_formula_sum 'C26 H24 Ag N8 O42 P W12'
_chemical_formula_weight 3465.57
_space_group_crystal_system monoclinic
_space_group_IT_number 14
_space_group_name_Hall '-P 2ybc'
_space_group_name_H-M_alt 'P 1 21/c 1'
_atom_sites_solution_hydrogens mixed
_audit_creation_date 2020-02-02
_audit_creation_method
;
Olex2 1.2
(compiled 2018.05.29 svn.r3508 for OlexSys, GUI svn.r5506)
;
_audit_update_record
;
2020-08-06 deposited with the CCDC.	2020-08-07 downloaded from the CCDC.
;
_cell_angle_alpha 90
_cell_angle_beta 112.338(16)
_cell_angle_gamma 90
_cell_formula_units_Z 2
_cell_length_a 11.367(4)
_cell_length_b 13.097(5)
_cell_length_c 20.578(6)
_cell_measurement_reflns_used 2607
_cell_measurement_temperature 293(2)
_cell_measurement_theta_max 25.513
_cell_measurement_theta_min 2.276
_cell_volume 2833.6(17)
_computing_cell_refinement 'SAINT v8.34A (Bruker, 2013)'
_computing_data_collection 'SMART (Bruker, 2001)'
_computing_data_reduction 'SAINT v8.34A (Bruker, 2013)'
_computing_molecular_graphics 'Olex2 (Dolomanov et al., 2009)'
_computing_publication_material 'Olex2 (Dolomanov et al., 2009)'
_computing_structure_refinement 'ShelXL (Sheldrick, 2015)'
_computing_structure_solution 'ShelXT (Sheldrick, 2015)'
_diffrn_ambient_temperature 293(2)
_diffrn_measured_fraction_theta_full 1.000
_diffrn_measured_fraction_theta_max 1.000
_diffrn_measurement_device_type 'CCD area detector'
_diffrn_measurement_method 'phi and omega scans'
_diffrn_radiation_type MoK\a
_diffrn_radiation_wavelength 0.71073
_diffrn_reflns_av_R_equivalents 0.0615
_diffrn_reflns_av_unetI/netI 0.0609
_diffrn_reflns_Laue_measured_fraction_full 1.000
_diffrn_reflns_Laue_measured_fraction_max 1.000
_diffrn_reflns_limit_h_max 13
_diffrn_reflns_limit_h_min -13
_diffrn_reflns_limit_k_max 15
_diffrn_reflns_limit_k_min -15
_diffrn_reflns_limit_l_max 20
_diffrn_reflns_limit_l_min -24
_diffrn_reflns_number 16733
_diffrn_reflns_point_group_measured_fraction_full 1.000
_diffrn_reflns_point_group_measured_fraction_max 1.000
_diffrn_reflns_theta_full 25.242
_diffrn_reflns_theta_max 25.499
_diffrn_reflns_theta_min 1.887
_exptl_absorpt_coefficient_mu 24.718
_exptl_absorpt_correction_T_max 0.025
_exptl_absorpt_correction_T_min 0.013
_exptl_absorpt_correction_type multi-scan
_exptl_absorpt_process_details SADABS
_exptl_crystal_colour yellow
_exptl_crystal_colour_primary yellow
_exptl_crystal_density_diffrn 4.062
_exptl_crystal_description block
_exptl_crystal_F_000 3044
_exptl_crystal_size_max 0.19
_exptl_crystal_size_mid 0.17
_exptl_crystal_size_min 0.15
_refine_diff_density_max 2.251
_refine_diff_density_min -1.975
_refine_diff_density_rms 0.259
_refine_ls_extinction_method none
_refine_ls_goodness_of_fit_ref 1.020
_refine_ls_hydrogen_treatment constr
_refine_ls_matrix_type full
_refine_ls_number_parameters 416
_refine_ls_number_reflns 5278
_refine_ls_number_restraints 156
_refine_ls_restrained_S_all 1.007
_refine_ls_R_factor_all 0.0723
_refine_ls_R_factor_gt 0.0430
_refine_ls_shift/su_max 0.001
_refine_ls_shift/su_mean 0.000
_refine_ls_structure_factor_coef Fsqd
_refine_ls_weighting_details 'w=1/[\s^2^(Fo^2^)+(0.0203P)^2^+33.4632P] where P=(Fo^2^+2Fc^2^)/3'
_refine_ls_weighting_scheme calc
_refine_ls_wR_factor_gt 0.0752
_refine_ls_wR_factor_ref 0.0844
_reflns_Friedel_coverage 0.000
_reflns_number_gt 3752
_reflns_number_total 5278
_reflns_threshold_expression 'I > 2\s(I)'
_cod_data_source_file d0nj00103a2.cif
_cod_data_source_block compound-1
_cod_depositor_comments 'Adding full bibliography for 7059883--7059886.cif.'
_cod_database_code 7059884
_shelx_shelxl_version_number 2018/3
_shelx_space_group_comment
;
The symmetry employed for this shelxl refinement is uniquely defined
by the following loop, which should always be used as a source of
symmetry information in preference to the above space-group names.
They are only intended as comments.
;
_exptl_absorpt_special_details
;
SADABS-2008/1 (Bruker,2008) was used for absorption correction.
wR2(int) was 0.1098 before and 0.0487 after correction.
The Ratio of minimum to maximum transmission is 0.4826.
The \l/2 correction factor is 0.0015.
;
_olex2_refinement_description
;
1. Fixed Uiso
 At 1.2 times of:
  All C(H) groups, All N(H) groups
 At 1.5 times of:
  All O(H,H) groups
2. Uiso/Uaniso restraints and constraints
O1W \\sim O2W: within 2A with sigma of 0.01 and sigma for terminal atoms of 0.02
Uanis(O1W) \\sim Ueq, Uanis(O2W) \\sim Ueq: with sigma of 0.01 and sigma for
terminal atoms of 0.02
3. Rigid body (RIGU) restrains
 N1, Ag1, C3, C1, C2, C4, N2, C9, C5, N3, N4, C10, C6, C8, C13, C11, C7, C12
 with sigma for 1-2 distances of 0.01 and sigma for 1-3 distances of 0.001
4. Others
 Sof(O2W)=Sof(H2WA)=Sof(H2WB)=1-FVAR(1)
 Sof(O1W)=Sof(H1WA)=Sof(H1WB)=FVAR(1)
 Fixed Sof: O13(0.5) O18(0.5) O12(0.5) O19(0.5)
5.a Everything fixed:
 O1W, H1WA, H1WB, H2WA, H2WB
5.b Aromatic/amide H refined with riding coordinates:
 C10(H10), C11(H11), C12(H12), C13(H13), N2(H2), C1(H1), C5(H5), C6(H6),
 C8(H8), C7(H7)
5.c Fitted hexagon refined as free rotating group:
 N4(C9,C10,C11,C12,C13)
;
_olex2_submission_special_instructions 'No special instructions were received'

loop_
_space_group_symop_operation_xyz
'x, y, z'
'-x, y+1/2, -z+1/2'
'-x, -y, -z'
'x, -y-1/2, z-1/2'

loop_
_atom_site_label
_atom_site_type_symbol
_atom_site_fract_x
_atom_site_fract_y
_atom_site_fract_z
_atom_site_U_iso_or_equiv
_atom_site_adp_type
_atom_site_occupancy
_atom_site_site_symmetry_order
_atom_site_calc_flag
_atom_site_refinement_flags_posn
_atom_site_refinement_flags_adp
_atom_site_refinement_flags_occupancy
_atom_site_disorder_assembly
_atom_site_disorder_group
W4 W 0.78703(5) 0.58323(5) 0.48672(3) 0.03883(17) Uani 1 1 d . . . . .
W6 W 0.52381(6) 0.51206(5) 0.33245(3) 0.03990(17) Uani 1 1 d . . . . .
W5 W 0.77149(6) 0.34138(5) 0.56057(4) 0.04295(18) Uani 1 1 d . . . . .
W1 W 0.49344(6) 0.72686(5) 0.59144(4) 0.04509(19) Uani 1 1 d . . . . .
W2 W 0.76511(5) 0.56818(5) 0.65417(3) 0.04187(18) Uani 1 1 d . . . . .
W3 W 0.51284(6) 0.73953(5) 0.42275(4) 0.04408(18) Uani 1 1 d . . . . .
Ag1 Ag 0.500000 1.000000 0.500000 0.0488(4) Uani 1 2 d S TU P . .
P1 P 0.500000 0.500000 0.500000 0.0217(10) Uani 1 2 d S T P . .
N4 N 1.0152(8) 0.7964(8) 0.5993(4) 0.054(3) Uani 1 1 d . U . . .
C9 C 0.9796(7) 0.8334(7) 0.6525(5) 0.042(3) Uani 1 1 d G U . . .
C10 C 1.0497(10) 0.8074(9) 0.7220(4) 0.071(6) Uani 1 1 d G U . . .
H10 H 1.025887 0.832168 0.757607 0.085 Uiso 1 1 calc R . . . .
C11 C 1.1554(10) 0.7443(10) 0.7384(4) 0.089(7) Uani 1 1 d G U . . .
H11 H 1.202330 0.726896 0.784939 0.107 Uiso 1 1 calc R . . . .
C12 C 1.1910(9) 0.7073(9) 0.6853(6) 0.082(6) Uani 1 1 d G U . . .
H12 H 1.261759 0.665101 0.696214 0.098 Uiso 1 1 calc R . . . .
C13 C 1.1209(9) 0.7333(8) 0.6157(5) 0.063(4) Uani 1 1 d G U . . .
H13 H 1.144744 0.708576 0.580157 0.076 Uiso 1 1 calc R . . . .
N1 N 0.6906(11) 0.9862(10) 0.5779(7) 0.047(3) Uani 1 1 d . U . . .
O10 O 0.6517(10) 0.5110(9) 0.6919(7) 0.075(4) Uani 1 1 d . . . . .
O20 O 0.5368(10) 0.5153(9) 0.2554(5) 0.059(3) Uani 1 1 d . . . . .
O16 O 0.8199(12) 0.4464(9) 0.5136(6) 0.069(4) Uani 1 1 d . . . . .
O11 O 0.8051(12) 0.4348(9) 0.6355(7) 0.073(4) Uani 1 1 d . . . . .
N2 N 0.8136(11) 0.9191(10) 0.6791(7) 0.049(3) Uani 1 1 d . U . . .
H2 H 0.841187 0.903018 0.722825 0.059 Uiso 1 1 calc R . . . .
O3 O 0.6649(11) 0.6873(9) 0.6362(8) 0.083(4) Uani 1 1 d . . . . .
C2 C 0.8678(13) 0.8956(12) 0.6325(8) 0.043(3) Uani 1 1 d . U . . .
O1 O 0.4885(11) 0.8339(9) 0.6341(7) 0.068(4) Uani 1 1 d . . . . .
C4 C 0.8074(13) 0.9462(11) 0.5033(8) 0.040(3) Uani 1 1 d . U . . .
O15 O 0.6919(12) 0.5355(9) 0.3938(7) 0.088(5) Uani 1 1 d . . . . .
C3 C 0.7912(13) 0.9386(10) 0.5702(8) 0.039(3) Uani 1 1 d . U . . .
O22 O 0.5474(11) 0.3738(9) 0.3544(7) 0.081(5) Uani 1 1 d . . . . .
O8 O 0.9209(10) 0.6225(9) 0.4801(7) 0.068(4) Uani 1 1 d . . . . .
O14 O 0.4911(11) 0.6507(9) 0.3484(6) 0.079(4) Uani 1 1 d . . . . .
O4 O 0.5333(11) 0.7766(11) 0.5174(6) 0.083(4) Uani 1 1 d . . . . .
O7 O 0.6846(12) 0.7014(10) 0.4594(6) 0.087(4) Uani 1 1 d . . . . .
O21 O 0.6771(12) 0.2839(11) 0.4722(6) 0.081(4) Uani 1 1 d . . . . .
O6 O 0.3395(11) 0.7241(12) 0.4035(7) 0.088(5) Uani 1 1 d . . . . .
C1 C 0.7058(13) 0.9738(13) 0.6422(9) 0.051(4) Uani 1 1 d . U . . .
H1 H 0.650190 0.998925 0.661800 0.061 Uiso 1 1 calc R . . . .
O9 O 0.8184(11) 0.6101(9) 0.5816(6) 0.066(3) Uani 1 1 d . . . . .
O17 O 0.9000(11) 0.2709(10) 0.5912(7) 0.083(4) Uani 1 1 d . . . . .
C5 C 0.7394(16) 1.0133(15) 0.4510(8) 0.065(5) Uani 1 1 d . U . . .
H5 H 0.683279 1.057696 0.459805 0.078 Uiso 1 1 calc R . . . .
C6 C 0.7496(17) 1.0185(16) 0.3864(10) 0.077(6) Uani 1 1 d . U . . .
H6 H 0.703059 1.064537 0.351731 0.092 Uiso 1 1 calc R . . . .
O13 O 0.5631(14) 0.5591(13) 0.4548(8) 0.023(4) Uani 0.5 1 d . . . . .
O18 O 0.5523(13) 0.3916(11) 0.5094(9) 0.019(4) Uani 0.5 1 d . . . . .
C8 C 0.9011(18) 0.8843(15) 0.4258(10) 0.070(5) Uani 1 1 d . U . . .
H8 H 0.955288 0.838209 0.416818 0.084 Uiso 1 1 calc R . . . .
C7 C 0.8354(18) 0.9491(15) 0.3770(10) 0.069(5) Uani 1 1 d . U . . .
H7 H 0.846146 0.948932 0.334452 0.083 Uiso 1 1 calc R . . . .
O12 O 0.6371(14) 0.4969(15) 0.5337(9) 0.032(4) Uani 0.5 1 d . . . . .
O19 O 0.4518(16) 0.4497(13) 0.4264(9) 0.031(4) Uani 0.5 1 d . . . . .
O2 O 0.8879(11) 0.5981(10) 0.7262(6) 0.079(4) Uani 1 1 d . . . . .
O5 O 0.5201(11) 0.8525(8) 0.3877(7) 0.069(4) Uani 1 1 d . . . . .
N3 N 0.8906(12) 0.8842(10) 0.4895(8) 0.056(3) Uani 1 1 d . U . . .
O1W O 0.876310 0.911300 0.819680 0.082 Uani 0.5348 1 d . U . A 1
H1WA H 0.817870 0.926260 0.830640 0.124 Uiso 0.5348 1 d . . . A 1
H1WB H 0.931660 0.884690 0.856150 0.124 Uiso 0.5348 1 d . . . A 1
O2W O 0.835(2) 0.842(2) 0.8076(13) 0.076(6) Uani 0.47(2) 1 d . U . A 2
H2WA H 0.792490 0.859400 0.832680 0.114 Uiso 0.4652 1 d . . . A 2
H2WB H 0.903060 0.817490 0.836830 0.114 Uiso 0.4652 1 d . . . A 2

loop_
_atom_site_aniso_label
_atom_site_aniso_U_11
_atom_site_aniso_U_22
_atom_site_aniso_U_33
_atom_site_aniso_U_23
_atom_site_aniso_U_13
_atom_site_aniso_U_12
W4 0.0299(3) 0.0466(4) 0.0483(4) -0.0034(3) 0.0243(3) -0.0028(3)
W6 0.0495(4) 0.0459(4) 0.0342(3) 0.0025(3) 0.0270(3) 0.0095(3)
W5 0.0361(3) 0.0489(4) 0.0517(4) 0.0115(3) 0.0256(3) 0.0185(3)
W1 0.0687(5) 0.0264(4) 0.0585(4) -0.0113(3) 0.0448(4) -0.0030(3)
W2 0.0336(3) 0.0564(5) 0.0372(4) -0.0034(3) 0.0153(3) -0.0062(3)
W3 0.0601(4) 0.0261(4) 0.0513(4) 0.0071(3) 0.0272(4) 0.0006(3)
Ag1 0.0423(9) 0.0406(10) 0.0594(12) -0.0053(9) 0.0147(9) 0.0132(8)
P1 0.021(2) 0.019(3) 0.026(3) 0.000(2) 0.010(2) 0.0033(19)
N4 0.039(7) 0.075(10) 0.054(6) -0.023(7) 0.024(6) 0.000(5)
C9 0.035(6) 0.045(9) 0.050(7) -0.010(6) 0.019(6) -0.010(5)
C10 0.044(9) 0.115(15) 0.045(6) -0.021(8) 0.006(7) 0.030(8)
C11 0.080(12) 0.120(18) 0.062(8) -0.008(10) 0.019(9) 0.049(11)
C12 0.053(10) 0.123(17) 0.070(10) -0.021(10) 0.023(8) 0.031(9)
C13 0.059(10) 0.069(12) 0.068(8) -0.015(9) 0.031(8) 0.006(8)
N1 0.036(6) 0.064(9) 0.041(5) -0.012(6) 0.017(5) 0.009(5)
O10 0.052(7) 0.068(9) 0.125(12) 0.034(8) 0.058(8) 0.014(6)
O20 0.063(7) 0.082(9) 0.042(7) 0.006(6) 0.034(6) 0.006(6)
O16 0.120(10) 0.054(8) 0.057(8) -0.005(6) 0.062(8) 0.005(7)
O11 0.110(10) 0.054(8) 0.076(9) 0.006(7) 0.058(8) 0.000(7)
N2 0.041(6) 0.062(9) 0.044(5) -0.010(6) 0.016(5) 0.003(5)
O3 0.071(8) 0.069(9) 0.144(13) 0.042(9) 0.081(9) 0.012(7)
C2 0.032(6) 0.054(9) 0.044(6) -0.013(6) 0.016(5) 0.001(5)
O1 0.081(8) 0.049(8) 0.090(9) -0.026(7) 0.049(8) -0.013(6)
C4 0.043(8) 0.033(8) 0.051(6) -0.010(6) 0.027(6) -0.001(6)
O15 0.087(9) 0.065(9) 0.076(9) -0.029(7) -0.008(8) 0.047(7)
C3 0.047(7) 0.024(8) 0.050(5) -0.012(5) 0.025(5) -0.004(5)
O22 0.075(8) 0.063(9) 0.145(13) 0.063(8) 0.087(9) 0.036(6)
O8 0.062(7) 0.074(9) 0.096(10) -0.009(7) 0.062(7) -0.023(6)
O14 0.063(8) 0.069(9) 0.072(9) -0.039(7) -0.011(7) 0.024(6)
O4 0.067(8) 0.136(13) 0.054(8) -0.015(8) 0.034(7) -0.036(8)
O7 0.096(10) 0.073(10) 0.063(9) -0.032(7) -0.003(8) 0.026(8)
O21 0.087(9) 0.117(12) 0.053(8) -0.010(8) 0.042(7) -0.045(8)
O6 0.072(8) 0.141(13) 0.062(8) -0.005(9) 0.038(7) -0.037(8)
C1 0.032(7) 0.074(12) 0.049(8) -0.014(8) 0.016(7) 0.007(6)
O9 0.099(9) 0.058(8) 0.066(8) 0.000(6) 0.059(8) -0.008(7)
O17 0.077(9) 0.084(10) 0.107(11) 0.045(8) 0.058(8) 0.060(7)
C5 0.059(10) 0.098(13) 0.037(7) -0.007(7) 0.018(8) 0.018(8)
C6 0.072(12) 0.109(16) 0.049(8) 0.006(9) 0.023(9) 0.026(10)
O13 0.028(9) 0.033(11) 0.013(8) 0.000(8) 0.015(8) -0.003(8)
O18 0.022(8) 0.005(8) 0.038(10) -0.003(7) 0.019(8) -0.002(6)
C8 0.092(13) 0.069(13) 0.079(11) 0.000(9) 0.065(11) 0.017(9)
C7 0.082(13) 0.075(14) 0.065(9) -0.017(8) 0.045(9) -0.003(9)
O12 0.019(9) 0.051(13) 0.024(10) 0.002(9) 0.007(8) 0.008(8)
O19 0.042(11) 0.030(11) 0.028(10) -0.006(9) 0.021(9) -0.001(8)
O2 0.072(8) 0.097(11) 0.050(8) -0.003(7) 0.003(7) -0.038(7)
O5 0.104(10) 0.034(7) 0.087(9) 0.019(6) 0.054(8) -0.003(6)
N3 0.061(8) 0.052(8) 0.071(8) -0.014(6) 0.044(7) -0.004(5)
O1W 0.092 0.098 0.066 0.001 0.040 0.015
O2W 0.093(9) 0.090(9) 0.058(8) -0.002(8) 0.044(7) 0.018(8)

loop_
_atom_type_symbol
_atom_type_description
_atom_type_scat_dispersion_real
_atom_type_scat_dispersion_imag
_atom_type_scat_source
C C 0.0033 0.0016 'International Tables Vol C Tables 4.2.6.8 and 6.1.1.4'
H H 0.0000 0.0000 'International Tables Vol C Tables 4.2.6.8 and 6.1.1.4'
Ag Ag -0.8971 1.1015 'International Tables Vol C Tables 4.2.6.8 and 6.1.1.4'
N N 0.0061 0.0033 'International Tables Vol C Tables 4.2.6.8 and 6.1.1.4'
O O 0.0106 0.0060 'International Tables Vol C Tables 4.2.6.8 and 6.1.1.4'
P P 0.1023 0.0942 'International Tables Vol C Tables 4.2.6.8 and 6.1.1.4'
W W -0.8490 6.8722 'International Tables Vol C Tables 4.2.6.8 and 6.1.1.4'

loop_
_geom_angle_atom_site_label_1
_geom_angle_atom_site_label_2
_geom_angle_atom_site_label_3
_geom_angle
_geom_angle_site_symmetry_1
_geom_angle_site_symmetry_3
_geom_angle_publ_flag
O16 W4 O15 87.5(5) . . ?
O16 W4 O7 154.7(6) . . ?
O16 W4 O9 86.2(5) . . ?
O16 W4 O13 91.5(6) . . ?
O16 W4 O12 63.0(5) . . ?
O15 W4 O13 62.8(5) . . ?
O15 W4 O12 91.6(6) . . ?
O8 W4 O16 103.6(6) . . ?
O8 W4 O15 102.0(6) . . ?
O8 W4 O7 101.7(6) . . ?
O8 W4 O9 102.1(5) . . ?
O8 W4 O13 158.4(6) . . ?
O8 W4 O12 160.7(6) . . ?
O7 W4 O15 85.4(5) . . ?
O7 W4 O13 63.7(6) . . ?
O7 W4 O12 93.0(6) . . ?
O9 W4 O15 155.9(6) . . ?
O9 W4 O7 90.5(5) . . ?
O9 W4 O13 94.1(5) . . ?
O9 W4 O12 64.9(5) . . ?
O13 W4 O12 40.9(5) . . ?
O10 W6 O14 86.7(5) 3_666 . ?
O10 W6 O13 94.3(5) 3_666 . ?
O10 W6 O19 62.0(6) 3_666 . ?
O20 W6 O10 102.7(6) . 3_666 ?
O20 W6 O15 101.7(6) . . ?
O20 W6 O22 101.7(6) . . ?
O20 W6 O14 103.6(6) . . ?
O20 W6 O13 158.4(5) . . ?
O20 W6 O19 157.8(6) . . ?
O15 W6 O10 155.5(6) . 3_666 ?
O15 W6 O14 86.7(5) . . ?
O15 W6 O13 61.8(5) . . ?
O15 W6 O19 94.7(6) . . ?
O22 W6 O10 87.1(5) . 3_666 ?
O22 W6 O15 88.8(6) . . ?
O22 W6 O14 154.7(6) . . ?
O22 W6 O13 92.4(6) . . ?
O22 W6 O19 63.5(5) . . ?
O14 W6 O13 63.7(6) . . ?
O14 W6 O19 92.0(6) . . ?
O13 W6 O19 43.8(5) . . ?
O16 W5 O11 86.4(5) . . ?
O16 W5 O21 88.1(5) . . ?
O16 W5 O6 154.3(6) . 3_666 ?
O16 W5 O18 91.8(5) . . ?
O16 W5 O12 63.9(5) . . ?
O11 W5 O6 86.1(5) . 3_666 ?
O11 W5 O18 92.0(5) . . ?
O11 W5 O12 64.3(6) . . ?
O21 W5 O11 155.7(6) . . ?
O21 W5 O6 88.7(5) . 3_666 ?
O21 W5 O18 64.5(6) . . ?
O21 W5 O12 92.1(6) . . ?
O6 W5 O18 63.9(6) 3_666 . ?
O6 W5 O12 90.8(6) 3_666 . ?
O17 W5 O16 102.6(6) . . ?
O17 W5 O11 100.2(7) . . ?
O17 W5 O21 104.1(7) . . ?
O17 W5 O6 102.9(6) . 3_666 ?
O17 W5 O18 161.6(6) . . ?
O17 W5 O12 158.8(7) . . ?
O18 W5 O12 39.4(5) . . ?
O3 W1 O22 87.7(5) . 3_666 ?
O3 W1 O21 156.6(6) . 3_666 ?
O3 W1 O18 95.0(6) . 3_666 ?
O3 W1 O19 62.7(6) . 3_666 ?
O1 W1 O3 102.1(6) . . ?
O1 W1 O22 102.2(6) . 3_666 ?
O1 W1 O4 101.7(6) . . ?
O1 W1 O21 101.3(6) . 3_666 ?
O1 W1 O18 158.1(6) . 3_666 ?
O1 W1 O19 158.6(6) . 3_666 ?
O22 W1 O18 92.1(6) 3_666 3_666 ?
O22 W1 O19 64.2(5) 3_666 3_666 ?
O4 W1 O3 88.2(5) . . ?
O4 W1 O22 156.0(6) . 3_666 ?
O4 W1 O21 87.9(5) . 3_666 ?
O4 W1 O18 64.8(5) . 3_666 ?
O4 W1 O19 93.0(6) . 3_666 ?
O21 W1 O22 86.5(5) 3_666 3_666 ?
O21 W1 O18 62.6(5) 3_666 3_666 ?
O21 W1 O19 94.5(6) 3_666 3_666 ?
O19 W1 O18 43.2(5) 3_666 3_666 ?
O10 W2 O9 155.4(6) . . ?
O10 W2 O12 91.6(6) . . ?
O10 W2 O19 64.2(6) . 3_666 ?
O11 W2 O10 88.4(5) . . ?
O11 W2 O3 154.7(6) . . ?
O11 W2 O9 86.2(5) . . ?
O11 W2 O12 63.3(6) . . ?
O11 W2 O19 91.9(6) . 3_666 ?
O3 W2 O10 87.3(4) . . ?
O3 W2 O9 87.5(5) . . ?
O3 W2 O12 91.9(6) . . ?
O3 W2 O19 63.9(6) . 3_666 ?
O9 W2 O12 64.6(5) . . ?
O9 W2 O19 92.0(5) . 3_666 ?
O19 W2 O12 39.7(5) 3_666 . ?
O2 W2 O10 101.5(6) . . ?
O2 W2 O11 102.5(6) . . ?
O2 W2 O3 102.8(7) . . ?
O2 W2 O9 103.0(6) . . ?
O2 W2 O12 160.6(6) . . ?
O2 W2 O19 159.7(6) . 3_666 ?
O14 W3 O4 155.8(6) . . ?
O14 W3 O7 87.5(5) . . ?
O14 W3 O6 87.6(6) . . ?
O14 W3 O13 64.2(5) . . ?
O14 W3 O18 93.1(6) . 3_666 ?
O4 W3 O13 92.6(6) . . ?
O4 W3 O18 63.7(5) . 3_666 ?
O7 W3 O4 87.4(5) . . ?
O7 W3 O13 62.4(6) . . ?
O7 W3 O18 94.4(6) . 3_666 ?
O6 W3 O4 87.4(5) . . ?
O6 W3 O7 155.6(7) . . ?
O6 W3 O13 94.1(6) . . ?
O6 W3 O18 62.0(5) . 3_666 ?
O13 W3 O18 43.8(5) . 3_666 ?
O5 W3 O14 102.3(6) . . ?
O5 W3 O4 101.9(6) . . ?
O5 W3 O7 101.3(6) . . ?
O5 W3 O6 103.1(6) . . ?
O5 W3 O13 157.9(5) . . ?
O5 W3 O18 158.3(5) . 3_666 ?
N1 Ag1 N1 180.0 . 3_676 ?
O13 P1 O13 180.0(8) 3_666 . ?
O18 P1 O13 106.8(8) 3_666 3_666 ?
O18 P1 O13 106.8(8) . . ?
O18 P1 O13 73.2(8) 3_666 . ?
O18 P1 O13 73.2(8) . 3_666 ?
O18 P1 O18 180.0 3_666 . ?
O18 P1 O19 107.3(9) . 3_666 ?
O18 P1 O19 72.7(9) . . ?
O18 P1 O19 72.8(9) 3_666 3_666 ?
O18 P1 O19 107.3(9) 3_666 . ?
O12 P1 O13 69.4(9) 3_666 3_666 ?
O12 P1 O13 69.4(9) . . ?
O12 P1 O13 110.6(9) 3_666 . ?
O12 P1 O13 110.6(9) . 3_666 ?
O12 P1 O18 112.6(9) 3_666 . ?
O12 P1 O18 112.6(9) . 3_666 ?
O12 P1 O18 67.4(9) 3_666 3_666 ?
O12 P1 O18 67.4(9) . . ?
O12 P1 O12 180.0 . 3_666 ?
O12 P1 O19 111.9(9) . . ?
O12 P1 O19 68.1(9) 3_666 . ?
O12 P1 O19 111.9(9) 3_666 3_666 ?
O12 P1 O19 68.1(9) . 3_666 ?
O19 P1 O13 72.7(8) 3_666 3_666 ?
O19 P1 O13 72.7(8) . . ?
O19 P1 O13 107.3(9) . 3_666 ?
O19 P1 O13 107.3(9) 3_666 . ?
O19 P1 O19 180.0 3_666 . ?
C9 N4 C13 120.0 . . ?
N4 C9 C2 117.6(8) . . ?
C10 C9 N4 120.0 . . ?
C10 C9 C2 122.4(8) . . ?
C9 C10 H10 120.0 . . ?
C9 C10 C11 120.0 . . ?
C11 C10 H10 120.0 . . ?
C10 C11 H11 120.0 . . ?
C12 C11 C10 120.0 . . ?
C12 C11 H11 120.0 . . ?
C11 C12 H12 120.0 . . ?
C13 C12 C11 120.0 . . ?
C13 C12 H12 120.0 . . ?
N4 C13 H13 120.0 . . ?
C12 C13 N4 120.0 . . ?
C12 C13 H13 120.0 . . ?
C3 N1 Ag1 127.0(10) . . ?
C1 N1 Ag1 118.9(10) . . ?
C1 N1 C3 105.8(13) . . ?
W6 O10 W2 140.3(7) 3_666 . ?
W4 O16 W5 142.0(6) . . ?
W2 O11 W5 141.1(7) . . ?
C2 N2 H2 126.9 . . ?
C2 N2 C1 106.1(13) . . ?
C1 N2 H2 126.9 . . ?
W1 O3 W2 139.4(8) . . ?
N2 C2 C9 121.1(13) . . ?
N2 C2 C3 105.6(12) . . ?
C3 C2 C9 133.2(13) . . ?
C5 C4 C3 123.1(13) . . ?
N3 C4 C3 120.3(14) . . ?
N3 C4 C5 116.6(14) . . ?
W6 O15 W4 140.7(8) . . ?
N1 C3 C2 110.0(13) . . ?
N1 C3 C4 119.4(14) . . ?
C2 C3 C4 130.4(13) . . ?
W6 O22 W1 140.9(6) . 3_666 ?
W3 O14 W6 139.7(7) . . ?
W1 O4 W3 139.6(7) . . ?
W3 O7 W4 140.2(8) . . ?
W5 O21 W1 139.3(7) . 3_666 ?
W3 O6 W5 140.5(8) . 3_666 ?
N1 C1 N2 112.3(13) . . ?
N1 C1 H1 123.8 . . ?
N2 C1 H1 123.8 . . ?
W4 O9 W2 140.7(7) . . ?
C4 C5 H5 118.1 . . ?
C4 C5 C6 123.8(17) . . ?
C6 C5 H5 118.1 . . ?
C5 C6 H6 122.6 . . ?
C5 C6 C7 114.7(18) . . ?
C7 C6 H6 122.6 . . ?
W4 O13 W6 94.3(5) . . ?
W4 O13 W3 93.5(5) . . ?
W3 O13 W6 91.9(5) . . ?
P1 O13 W4 125.2(9) . . ?
P1 O13 W6 122.3(8) . . ?
P1 O13 W3 121.2(8) . . ?
P1 O13 O12 51.7(7) . . ?
O12 O13 W4 73.5(8) . . ?
O12 O13 W6 132.8(10) . . ?
O12 O13 W3 133.3(10) . . ?
W5 O18 W1 92.8(5) . 3_666 ?
W5 O18 W3 92.6(5) . 3_666 ?
W1 O18 W3 91.4(5) 3_666 3_666 ?
P1 O18 W5 127.0(8) . . ?
P1 O18 W1 121.9(9) . 3_666 ?
P1 O18 W3 121.8(7) . 3_666 ?
P1 O18 O12 54.1(7) . . ?
O12 O18 W5 72.9(8) . . ?
O12 O18 W1 133.6(10) . 3_666 ?
O12 O18 W3 132.0(10) . 3_666 ?
C7 C8 H8 119.8 . . ?
C7 C8 N3 120.4(17) . . ?
N3 C8 H8 119.8 . . ?
C6 C7 H7 118.6 . . ?
C8 C7 C6 122.7(18) . . ?
C8 C7 H7 118.6 . . ?
W4 O12 W2 89.4(6) . . ?
W5 O12 W4 90.3(5) . . ?
W5 O12 W2 90.5(5) . . ?
P1 O12 W4 124.4(10) . . ?
P1 O12 W5 126.2(11) . . ?
P1 O12 W2 125.0(9) . . ?
P1 O12 O13 58.9(8) . . ?
P1 O12 O18 58.5(8) . . ?
P1 O12 O19 58.9(8) . 3_666 ?
O13 O12 W4 65.6(7) . . ?
O13 O12 W5 129.6(10) . . ?
O13 O12 W2 130.0(11) . . ?
O18 O12 W4 131.4(10) . . ?
O18 O12 W5 67.6(8) . . ?
O18 O12 W2 131.2(11) . . ?
O18 O12 O13 95.1(12) . . ?
O18 O12 O19 96.1(11) . 3_666 ?
O19 O12 W4 128.4(12) 3_666 . ?
O19 O12 W5 131.9(11) 3_666 . ?
O19 O12 W2 66.2(8) 3_666 . ?
O19 O12 O13 95.5(11) 3_666 . ?
W1 O19 W6 90.9(5) 3_666 . ?
W2 O19 W6 92.8(6) 3_666 . ?
W2 O19 W1 93.3(6) 3_666 3_666 ?
P1 O19 W6 121.2(9) . . ?
P1 O19 W1 122.1(9) . 3_666 ?
P1 O19 W2 127.3(9) . 3_666 ?
P1 O19 O12 53.1(8) . 3_666 ?
O12 O19 W6 132.5(11) 3_666 . ?
O12 O19 W1 134.3(11) 3_666 3_666 ?
O12 O19 W2 74.2(8) 3_666 3_666 ?
C4 N3 C8 121.6(16) . . ?
H1WA O1W H1WB 105.4 . . ?
H2WA O2W H2WB 104.3 . . ?

loop_
_geom_bond_atom_site_label_1
_geom_bond_atom_site_label_2
_geom_bond_distance
_geom_bond_site_symmetry_2
_geom_bond_publ_flag
W4 O16 1.870(12) . ?
W4 O15 1.909(12) . ?
W4 O8 1.661(9) . ?
W4 O7 1.890(12) . ?
W4 O9 1.879(11) . ?
W4 O13 2.396(15) . ?
W4 O12 2.523(16) . ?
W6 O10 1.887(10) 3_666 ?
W6 O20 1.647(10) . ?
W6 O15 1.872(12) . ?
W6 O22 1.860(11) . ?
W6 O14 1.907(11) . ?
W6 O13 2.462(15) . ?
W6 O19 2.506(16) . ?
W5 O16 1.880(11) . ?
W5 O11 1.889(12) . ?
W5 O21 1.882(12) . ?
W5 O6 1.893(11) 3_666 ?
W5 O17 1.638(10) . ?
W5 O18 2.399(14) . ?
W5 O12 2.479(17) . ?
W1 O3 1.884(12) . ?
W1 O1 1.666(11) . ?
W1 O22 1.894(10) 3_666 ?
W1 O4 1.863(11) . ?
W1 O21 1.888(12) 3_666 ?
W1 O18 2.482(16) 3_666 ?
W1 O19 2.459(17) 3_666 ?
W2 O10 1.894(10) . ?
W2 O11 1.882(12) . ?
W2 O3 1.884(12) . ?
W2 O9 1.894(10) . ?
W2 O12 2.528(17) . ?
W2 O19 2.403(17) 3_666 ?
W2 O2 1.651(11) . ?
W3 O14 1.861(11) . ?
W3 O4 1.935(12) . ?
W3 O7 1.873(12) . ?
W3 O6 1.867(11) . ?
W3 O13 2.462(17) . ?
W3 O18 2.497(15) 3_666 ?
W3 O5 1.662(10) . ?
Ag1 N1 2.158(12) . ?
Ag1 N1 2.158(12) 3_676 ?
P1 O13 1.577(14) 3_666 ?
P1 O13 1.577(14) . ?
P1 O18 1.523(15) 3_666 ?
P1 O18 1.523(15) . ?
P1 O12 1.446(15) 3_666 ?
P1 O12 1.446(15) . ?
P1 O19 1.548(17) . ?
P1 O19 1.548(17) 3_666 ?
N4 C9 1.3900 . ?
N4 C13 1.3900 . ?
C9 C10 1.3900 . ?
C9 C2 1.432(15) . ?
C10 H10 0.9300 . ?
C10 C11 1.3900 . ?
C11 H11 0.9300 . ?
C11 C12 1.3900 . ?
C12 H12 0.9300 . ?
C12 C13 1.3900 . ?
C13 H13 0.9300 . ?
N1 C3 1.364(16) . ?
N1 C1 1.277(19) . ?
N2 H2 0.8600 . ?
N2 C2 1.358(17) . ?
N2 C1 1.371(18) . ?
C2 C3 1.37(2) . ?
C4 C3 1.46(2) . ?
C4 C5 1.38(2) . ?
C4 N3 1.357(17) . ?
C1 H1 0.9300 . ?
C5 H5 0.9300 . ?
C5 C6 1.38(2) . ?
C6 H6 0.9300 . ?
C6 C7 1.40(2) . ?
O13 O12 1.72(2) . ?
O18 O12 1.65(2) . ?
C8 H8 0.9300 . ?
C8 C7 1.31(2) . ?
C8 N3 1.36(2) . ?
C7 H7 0.9300 . ?
O12 O19 1.68(2) 3_666 ?
O1W H1WA 0.8028 . ?
O1W H1WB 0.8495 . ?
O2W H2WA 0.8586 . ?
O2W H2WB 0.8440 . ?

loop_
_geom_torsion_atom_site_label_1
_geom_torsion_atom_site_label_2
_geom_torsion_atom_site_label_3
_geom_torsion_atom_site_label_4
_geom_torsion
_geom_torsion_site_symmetry_1
_geom_torsion_site_symmetry_2
_geom_torsion_site_symmetry_3
_geom_torsion_site_symmetry_4
_geom_torsion_publ_flag
W4 O13 O12 W5 -68.4(11) . . . . ?
W4 O13 O12 W2 66.7(10) . . . . ?
W4 O13 O12 P1 178.3(9) . . . . ?
W4 O13 O12 O18 -133.5(9) . . . . ?
W4 O13 O12 O19 129.9(10) . . . 3_666 ?
W6 O13 O12 W4 80.3(11) . . . . ?
W6 O13 O12 W5 12(2) . . . . ?
W6 O13 O12 W2 147.0(9) . . . . ?
W6 O13 O12 P1 -101.4(12) . . . . ?
W6 O13 O12 O18 -53.1(14) . . . . ?
W6 O13 O12 O19 -149.7(11) . . . 3_666 ?
W5 O18 O12 W4 69.2(11) . . . . ?
W5 O18 O12 W2 -69.6(10) . . . . ?
W5 O18 O12 P1 179.4(8) . . . . ?
W5 O18 O12 O13 130.9(9) . . . . ?
W5 O18 O12 O19 -133.0(10) . . . 3_666 ?
W1 O18 O12 W4 -8(2) 3_666 . . . ?
W1 O18 O12 W5 -77.1(11) 3_666 . . . ?
W1 O18 O12 W2 -146.7(9) 3_666 . . . ?
W1 O18 O12 P1 102.3(13) 3_666 . . . ?
W1 O18 O12 O13 53.8(15) 3_666 . . . ?
W1 O18 O12 O19 149.8(12) 3_666 . . 3_666 ?
W3 O13 O12 W4 -78.9(10) . . . . ?
W3 O13 O12 W5 -147.3(9) . . . . ?
W3 O13 O12 W2 -12.3(19) . . . . ?
W3 O13 O12 P1 99.4(12) . . . . ?
W3 O13 O12 O18 147.6(11) . . . . ?
W3 O13 O12 O19 51.0(15) . . . 3_666 ?
W3 O18 O12 W4 146.9(8) 3_666 . . . ?
W3 O18 O12 W5 77.7(10) 3_666 . . . ?
W3 O18 O12 W2 8.0(19) 3_666 . . . ?
W3 O18 O12 P1 -102.9(11) 3_666 . . . ?
W3 O18 O12 O13 -151.4(10) 3_666 . . . ?
W3 O18 O12 O19 -55.4(15) 3_666 . . 3_666 ?
Ag1 N1 C3 C2 -146.7(11) . . . . ?
Ag1 N1 C3 C4 37.7(19) . . . . ?
Ag1 N1 C1 N2 150.4(10) . . . . ?
P1 O13 O12 W4 -178.3(9) . . . . ?
P1 O13 O12 W5 113.3(14) . . . . ?
P1 O13 O12 W2 -111.6(12) . . . . ?
P1 O13 O12 O18 48.2(7) . . . . ?
P1 O13 O12 O19 -48.4(8) . . . 3_666 ?
P1 O18 O12 W4 -110.2(13) . . . . ?
P1 O18 O12 W5 -179.4(8) . . . . ?
P1 O18 O12 W2 111.0(12) . . . . ?
P1 O18 O12 O13 -48.5(8) . . . . ?
P1 O18 O12 O19 47.6(8) . . . 3_666 ?
N4 C9 C10 C11 0.0 . . . . ?
N4 C9 C2 N2 167.8(11) . . . . ?
N4 C9 C2 C3 -9(2) . . . . ?
C9 N4 C13 C12 0.0 . . . . ?
C9 C10 C11 C12 0.0 . . . . ?
C9 C2 C3 N1 176.0(15) . . . . ?
C9 C2 C3 C4 -9(3) . . . . ?
C10 C9 C2 N2 -10.4(18) . . . . ?
C10 C9 C2 C3 173.0(14) . . . . ?
C10 C11 C12 C13 0.0 . . . . ?
C11 C12 C13 N4 0.0 . . . . ?
C13 N4 C9 C10 0.0 . . . . ?
C13 N4 C9 C2 -178.2(11) . . . . ?
O10 W6 O15 W4 -20(2) 3_666 . . . ?
O10 W6 O22 W1 -52.3(13) 3_666 . . 3_666 ?
O10 W2 O11 W5 103.1(11) . . . . ?
O10 W2 O3 W1 -52.8(11) . . . . ?
O10 W2 O9 W4 -23.4(19) . . . . ?
O20 W6 O15 W4 157.7(12) . . . . ?
O20 W6 O22 W1 -154.7(12) . . . 3_666 ?
O16 W4 O7 W3 -19(2) . . . . ?
O16 W4 O9 W2 -53.9(11) . . . . ?
O16 W5 O11 W2 52.1(11) . . . . ?
O16 W5 O21 W1 -103.1(11) . . . 3_666 ?
O11 W5 O16 W4 -52.5(12) . . . . ?
O11 W5 O21 W1 -26.2(19) . . . 3_666 ?
O11 W2 O10 W6 -101.9(12) . . . 3_666 ?
O11 W2 O3 W1 27.7(18) . . . . ?
O11 W2 O9 W4 54.2(11) . . . . ?
N2 C2 C3 N1 -1.0(17) . . . . ?
N2 C2 C3 C4 174.0(14) . . . . ?
O3 W1 O4 W3 103.7(12) . . . . ?
O3 W2 O10 W6 53.2(12) . . . 3_666 ?
O3 W2 O11 W5 22.9(18) . . . . ?
O3 W2 O9 W4 -101.3(11) . . . . ?
C2 C9 C10 C11 178.1(12) . . . . ?
C2 N2 C1 N1 -0.6(19) . . . . ?
O1 W1 O3 W2 154.4(10) . . . . ?
O1 W1 O4 W3 -154.3(11) . . . . ?
C4 C5 C6 C7 0(3) . . . . ?
O15 W4 O16 W5 -103.6(12) . . . . ?
O15 W4 O7 W3 55.6(12) . . . . ?
O15 W4 O9 W2 21(2) . . . . ?
O15 W6 O22 W1 103.6(13) . . . 3_666 ?
C3 N1 C1 N2 0.0(19) . . . . ?
C3 C4 C5 C6 -177.2(17) . . . . ?
C3 C4 N3 C8 175.2(15) . . . . ?
O22 W6 O15 W4 -100.6(12) . . . . ?
O22 W1 O3 W2 52.4(11) 3_666 . . . ?
O22 W1 O4 W3 24(2) 3_666 . . . ?
O8 W4 O16 W5 154.7(11) . . . . ?
O8 W4 O7 W3 156.9(11) . . . . ?
O8 W4 O9 W2 -157.0(11) . . . . ?
O14 W6 O15 W4 54.5(12) . . . . ?
O14 W6 O22 W1 24(2) . . . 3_666 ?
O14 W3 O7 W4 -55.8(12) . . . . ?
O14 W3 O6 W5 105.6(13) . . . 3_666 ?
O4 W1 O3 W2 -104.0(11) . . . . ?
O4 W3 O14 W6 -25(2) . . . . ?
O4 W3 O7 W4 100.5(12) . . . . ?
O4 W3 O6 W5 -50.7(13) . . . 3_666 ?
O7 W4 O16 W5 -30.0(19) . . . . ?
O7 W4 O9 W2 101.0(11) . . . . ?
O7 W3 O14 W6 52.6(11) . . . . ?
O7 W3 O6 W5 27(2) . . . 3_666 ?
O21 W5 O16 W4 103.9(12) . . . . ?
O21 W5 O11 W2 -25.2(19) . . . . ?
O21 W1 O3 W2 -23.3(19) 3_666 . . . ?
O21 W1 O4 W3 -53.1(12) 3_666 . . . ?
O6 W5 O16 W4 21(2) 3_666 . . . ?
O6 W5 O11 W2 -103.3(11) 3_666 . . . ?
O6 W5 O21 W1 51.4(12) 3_666 . . 3_666 ?
O6 W3 O14 W6 -103.5(12) . . . . ?
O6 W3 O7 W4 23(2) . . . . ?
C1 N1 C3 C2 0.6(18) . . . . ?
C1 N1 C3 C4 -175.0(14) . . . . ?
C1 N2 C2 C9 -176.5(13) . . . . ?
C1 N2 C2 C3 0.9(17) . . . . ?
O9 W4 O16 W5 53.1(11) . . . . ?
O9 W4 O7 W3 -100.7(11) . . . . ?
O9 W2 O10 W6 -25(2) . . . 3_666 ?
O9 W2 O11 W5 -52.9(11) . . . . ?
O9 W2 O3 W1 103.2(11) . . . . ?
O17 W5 O16 W4 -152.1(12) . . . . ?
O17 W5 O11 W2 154.2(10) . . . . ?
O17 W5 O21 W1 154.4(11) . . . 3_666 ?
C5 C4 C3 N1 12(2) . . . . ?
C5 C4 C3 C2 -162.9(17) . . . . ?
C5 C4 N3 C8 -4(2) . . . . ?
C5 C6 C7 C8 0(3) . . . . ?
O13 W4 O16 W5 -40.9(12) . . . . ?
O13 W4 O7 W3 -6.3(10) . . . . ?
O13 W4 O9 W2 37.4(11) . . . . ?
O13 W6 O15 W4 -7.3(10) . . . . ?
O13 W6 O22 W1 41.9(13) . . . 3_666 ?
O13 W3 O14 W6 -7.8(9) . . . . ?
O13 W3 O7 W4 6.2(10) . . . . ?
O13 W3 O6 W5 41.7(13) . . . 3_666 ?
O13 P1 O18 W5 -122.4(12) 3_666 . . . ?
O13 P1 O18 W5 57.6(12) . . . . ?
O13 P1 O18 W1 -65.1(10) . . . 3_666 ?
O13 P1 O18 W1 114.9(10) 3_666 . . 3_666 ?
O13 P1 O18 W3 -0.1(8) 3_666 . . 3_666 ?
O13 P1 O18 W3 179.9(8) . . . 3_666 ?
O13 P1 O18 O12 58.4(10) . . . . ?
O13 P1 O18 O12 -121.6(10) 3_666 . . . ?
O13 P1 O12 W4 -178.1(9) 3_666 . . . ?
O13 P1 O12 W4 1.9(9) . . . . ?
O13 P1 O12 W5 61.3(12) 3_666 . . . ?
O13 P1 O12 W5 -118.7(12) . . . . ?
O13 P1 O12 W2 119.6(14) . . . . ?
O13 P1 O12 W2 -60.4(14) 3_666 . . . ?
O13 P1 O12 O13 179.999(4) 3_666 . . . ?
O13 P1 O12 O18 60.6(10) 3_666 . . . ?
O13 P1 O12 O18 -119.4(10) . . . . ?
O13 P1 O12 O19 119.6(11) . . . 3_666 ?
O13 P1 O12 O19 -60.4(11) 3_666 . . 3_666 ?
O13 P1 O19 W6 -179.3(9) 3_666 . . . ?
O13 P1 O19 W6 0.7(9) . . . . ?
O13 P1 O19 W1 114.3(11) . . . 3_666 ?
O13 P1 O19 W1 -65.7(11) 3_666 . . 3_666 ?
O13 P1 O19 W2 58.4(13) 3_666 . . 3_666 ?
O13 P1 O19 W2 -121.6(13) . . . 3_666 ?
O13 P1 O19 O12 58.4(11) 3_666 . . 3_666 ?
O13 P1 O19 O12 -121.6(11) . . . 3_666 ?
O18 W5 O16 W4 39.4(12) . . . . ?
O18 W5 O11 W2 -39.6(11) . . . . ?
O18 W5 O21 W1 -10.2(10) . . . 3_666 ?
O18 W1 O3 W2 -39.4(11) 3_666 . . . ?
O18 W1 O4 W3 7.4(10) 3_666 . . . ?
O18 W3 O14 W6 -41.7(11) 3_666 . . . ?
O18 W3 O7 W4 37.1(12) 3_666 . . . ?
O18 W3 O6 W5 10.7(11) 3_666 . . 3_666 ?
O18 P1 O13 W4 -59.1(12) . . . . ?
O18 P1 O13 W4 120.9(12) 3_666 . . . ?
O18 P1 O13 W6 64.5(11) . . . . ?
O18 P1 O13 W6 -115.4(11) 3_666 . . . ?
O18 P1 O13 W3 179.9(9) . . . . ?
O18 P1 O13 W3 -0.1(9) 3_666 . . . ?
O18 P1 O13 O12 122.9(10) 3_666 . . . ?
O18 P1 O13 O12 -57.1(10) . . . . ?
O18 P1 O12 W4 121.3(13) . . . . ?
O18 P1 O12 W4 -58.7(13) 3_666 . . . ?
O18 P1 O12 W5 0.7(9) . . . . ?
O18 P1 O12 W5 -179.3(9) 3_666 . . . ?
O18 P1 O12 W2 -121.0(13) . . . . ?
O18 P1 O12 W2 59.0(13) 3_666 . . . ?
O18 P1 O12 O13 -60.6(10) 3_666 . . . ?
O18 P1 O12 O13 119.4(10) . . . . ?
O18 P1 O12 O18 180.002(2) 3_666 . . . ?
O18 P1 O12 O19 -120.9(11) . . . 3_666 ?
O18 P1 O12 O19 59.1(11) 3_666 . . 3_666 ?
O18 P1 O19 W6 66.3(11) 3_666 . . . ?
O18 P1 O19 W6 -113.7(11) . . . . ?
O18 P1 O19 W1 179.9(8) 3_666 . . 3_666 ?
O18 P1 O19 W1 -0.1(8) . . . 3_666 ?
O18 P1 O19 W2 -56.0(13) 3_666 . . 3_666 ?
O18 P1 O19 W2 124.0(13) . . . 3_666 ?
O18 P1 O19 O12 -56.0(10) 3_666 . . 3_666 ?
O18 P1 O19 O12 124.0(10) . . . 3_666 ?
C7 C8 N3 C4 4(3) . . . . ?
O12 W4 O16 W5 -10.5(10) . . . . ?
O12 W4 O7 W3 -35.9(12) . . . . ?
O12 W4 O9 W2 7.9(10) . . . . ?
O12 W5 O16 W4 10.6(10) . . . . ?
O12 W5 O11 W2 -10.6(9) . . . . ?
O12 W5 O21 W1 -39.3(11) . . . 3_666 ?
O12 W2 O10 W6 -38.7(12) . . . 3_666 ?
O12 W2 O11 W5 10.5(9) . . . . ?
O12 W2 O3 W1 38.8(11) . . . . ?
O12 W2 O9 W4 -7.9(10) . . . . ?
O12 P1 O13 W4 -2.0(10) . . . . ?
O12 P1 O13 W4 178.0(10) 3_666 . . . ?
O12 P1 O13 W6 121.7(12) . . . . ?
O12 P1 O13 W6 -58.3(12) 3_666 . . . ?
O12 P1 O13 W3 -123.0(12) . . . . ?
O12 P1 O13 W3 57.0(12) 3_666 . . . ?
O12 P1 O13 O12 179.999(5) 3_666 . . . ?
O12 P1 O18 W5 179.3(10) 3_666 . . . ?
O12 P1 O18 W5 -0.7(10) . . . . ?
O12 P1 O18 W1 56.5(11) 3_666 . . 3_666 ?
O12 P1 O18 W1 -123.5(11) . . . 3_666 ?
O12 P1 O18 W3 -58.4(12) 3_666 . . 3_666 ?
O12 P1 O18 W3 121.6(12) . . . 3_666 ?
O12 P1 O18 O12 180.001(2) 3_666 . . . ?
O12 P1 O19 W6 122.3(13) 3_666 . . . ?
O12 P1 O19 W6 -57.7(13) . . . . ?
O12 P1 O19 W1 55.9(13) . . . 3_666 ?
O12 P1 O19 W1 -124.1(13) 3_666 . . 3_666 ?
O12 P1 O19 W2 180.0(11) . . . 3_666 ?
O12 P1 O19 W2 0.0(11) 3_666 . . 3_666 ?
O12 P1 O19 O12 180.000(6) . . . 3_666 ?
O19 W6 O15 W4 -37.3(12) . . . . ?
O19 W6 O22 W1 7.8(11) . . . 3_666 ?
O19 W1 O3 W2 -9.6(9) 3_666 . . . ?
O19 W1 O4 W3 41.2(12) 3_666 . . . ?
O19 W2 O10 W6 -9.1(10) 3_666 . . 3_666 ?
O19 W2 O11 W5 39.0(11) 3_666 . . . ?
O19 W2 O3 W1 9.7(9) 3_666 . . . ?
O19 W2 O9 W4 -37.5(11) 3_666 . . . ?
O19 P1 O13 W4 -124.4(12) . . . . ?
O19 P1 O13 W4 55.6(12) 3_666 . . . ?
O19 P1 O13 W6 179.3(9) 3_666 . . . ?
O19 P1 O13 W6 -0.7(9) . . . . ?
O19 P1 O13 W3 114.7(11) . . . . ?
O19 P1 O13 W3 -65.3(11) 3_666 . . . ?
O19 P1 O13 O12 57.6(11) 3_666 . . . ?
O19 P1 O13 O12 -122.4(11) . . . . ?
O19 P1 O18 W5 -57.1(12) 3_666 . . . ?
O19 P1 O18 W5 122.9(12) . . . . ?
O19 P1 O18 W1 0.1(8) . . . 3_666 ?
O19 P1 O18 W1 -179.9(8) 3_666 . . 3_666 ?
O19 P1 O18 W3 -114.9(11) . . . 3_666 ?
O19 P1 O18 W3 65.2(11) 3_666 . . 3_666 ?
O19 P1 O18 O12 -56.4(10) 3_666 . . . ?
O19 P1 O18 O12 123.6(10) . . . . ?
O19 P1 O12 W4 -117.7(14) 3_666 . . . ?
O19 P1 O12 W4 62.3(14) . . . . ?
O19 P1 O12 W5 -58.4(13) . . . . ?
O19 P1 O12 W5 121.6(13) 3_666 . . . ?
O19 P1 O12 W2 0.0(10) 3_666 . . . ?
O19 P1 O12 W2 180.0(10) . . . . ?
O19 P1 O12 O13 -119.6(11) 3_666 . . . ?
O19 P1 O12 O13 60.4(11) . . . . ?
O19 P1 O12 O18 120.9(11) 3_666 . . . ?
O19 P1 O12 O18 -59.1(11) . . . . ?
O19 P1 O12 O19 180.001(7) . . . 3_666 ?
O2 W2 O10 W6 155.6(11) . . . 3_666 ?
O2 W2 O11 W5 -155.4(10) . . . . ?
O2 W2 O3 W1 -154.0(10) . . . . ?
O2 W2 O9 W4 156.2(11) . . . . ?
O5 W3 O14 W6 153.6(11) . . . . ?
O5 W3 O7 W4 -157.9(11) . . . . ?
O5 W3 O6 W5 -152.4(12) . . . 3_666 ?
N3 C4 C3 N1 -167.0(13) . . . . ?
N3 C4 C3 C2 18(2) . . . . ?
N3 C4 C5 C6 2(3) . . . . ?
N3 C8 C7 C6 -2(3) . . . . ?
